data_7129543
loop_
_publ_author_name
'Fu, Leiqing'
'Wan, Jie-Ping'
'Zhou, Liyun'
'Liu, Yunyun'

_publ_section_title
;
 Copper-catalyzed C-H/N-H annulation of enaminones and alkynyl esters for
 densely substituted pyrrole synthesis
;
_journal_name_full 'Chemical Communications'
_journal_paper_doi 10.1039/D1CC06768K
_journal_year 2022
_chemical_formula_moiety 'C20 H20 N2 O5, H2 O'
_chemical_formula_sum 'C20 H22 N O6'
_chemical_formula_weight 372.38
_space_group_crystal_system triclinic
_space_group_IT_number 2
_space_group_name_Hall '-P 1'
_space_group_name_H-M_alt 'P -1'
_atom_sites_solution_hydrogens mixed
_audit_creation_method SHELXL-2016/6
_audit_update_record
;
2021-11-05 deposited with the CCDC.	2022-01-10 downloaded from the CCDC.
;
_cell_angle_alpha 79.95(3)
_cell_angle_beta 84.74(3)
_cell_angle_gamma 63.26(3)
_cell_formula_units_Z 2
_cell_length_a 8.1557(16)
_cell_length_b 8.4598(17)
_cell_length_c 16.325(3)
_cell_measurement_reflns_used 6212
_cell_measurement_temperature 295(2)
_cell_measurement_theta_max 27.5
_cell_measurement_theta_min 3.0
_cell_volume 990.4(4)
_computing_cell_refinement RAPID-AUTO
_computing_data_collection 'RAPID-AUTO (Rigaku, 1998)'
_computing_data_reduction 'CrystalStructure (Rigaku/MSC, 2004)'
_computing_molecular_graphics 'ORTEPII (Johnson, 1976)'
_computing_publication_material 'SHELXL-2016/6 (Sheldrick, 2016)'
_computing_structure_refinement 'SHELXL-2016/6 (Sheldrick, 2016)'
_computing_structure_solution 'SHELXL-2016/6 (Sheldrick, 2016)'
_diffrn_ambient_temperature 295(2)
_diffrn_measured_fraction_theta_full 0.981
_diffrn_measured_fraction_theta_max 0.981
_diffrn_measurement_device_type 'Rigaku R-AXIS RAPID'
_diffrn_measurement_method '\w scans'
_diffrn_radiation_type MoK\a
_diffrn_radiation_wavelength 0.71073
_diffrn_reflns_av_R_equivalents 0.0670
_diffrn_reflns_av_unetI/netI 0.2590
_diffrn_reflns_Laue_measured_fraction_full 0.981
_diffrn_reflns_Laue_measured_fraction_max 0.981
_diffrn_reflns_limit_h_max 8
_diffrn_reflns_limit_h_min -9
_diffrn_reflns_limit_k_max 9
_diffrn_reflns_limit_k_min -9
_diffrn_reflns_limit_l_max 19
_diffrn_reflns_limit_l_min -19
_diffrn_reflns_number 7723
_diffrn_reflns_point_group_measured_fraction_full 0.981
_diffrn_reflns_point_group_measured_fraction_max 0.981
_diffrn_reflns_theta_full 25.020
_diffrn_reflns_theta_max 25.020
_diffrn_reflns_theta_min 2.995
_exptl_absorpt_coefficient_mu 0.093
_exptl_absorpt_correction_T_max 0.836
_exptl_absorpt_correction_T_min 0.743
_exptl_absorpt_correction_type empirical
_exptl_absorpt_process_details 'ABSCOR (Higashi, 1995)'
_exptl_crystal_colour colorless
_exptl_crystal_density_diffrn 1.249
_exptl_crystal_description plate
_exptl_crystal_F_000 394
_exptl_crystal_size_max 0.54
_exptl_crystal_size_mid 0.42
_exptl_crystal_size_min 0.14
_refine_diff_density_max 0.324
_refine_diff_density_min -0.232
_refine_diff_density_rms 0.049
_refine_ls_extinction_method none
_refine_ls_goodness_of_fit_ref 1.141
_refine_ls_hydrogen_treatment mixed
_refine_ls_matrix_type full
_refine_ls_number_parameters 253
_refine_ls_number_reflns 3434
_refine_ls_number_restraints 4
_refine_ls_restrained_S_all 1.161
_refine_ls_R_factor_all 0.0823
_refine_ls_R_factor_gt 0.0567
_refine_ls_shift/su_max 0.000
_refine_ls_shift/su_mean 0.000
_refine_ls_structure_factor_coef Fsqd
_refine_ls_weighting_details 'w=1/[\s^2^(Fo^2^)+(0.0845P)^2^+0.1041P] where P=(Fo^2^+2Fc^2^)/3'
_refine_ls_weighting_scheme calc
_refine_ls_wR_factor_gt 0.1545
_refine_ls_wR_factor_ref 0.1800
_reflns_Friedel_coverage 0.000
_reflns_number_gt 2259
_reflns_number_total 3434
_reflns_threshold_expression 'I > 2\s(I)'
_cod_data_source_file d1cc06768k2.cif
_cod_data_source_block shx97
_cod_original_cell_volume 990.3(4)
_cod_database_code 7129543
_shelx_shelxl_version_number 2016/6
_shelx_space_group_comment
; 
The symmetry employed for this shelxl refinement is uniquely defined 
by the following loop, which should always be used as a source of 
symmetry information in preference to the above space-group names. 
They are only intended as comments. 
;

loop_
_space_group_symop_operation_xyz
'x, y, z'
'-x, -y, -z'

loop_
_atom_site_label
_atom_site_type_symbol
_atom_site_fract_x
_atom_site_fract_y
_atom_site_fract_z
_atom_site_U_iso_or_equiv
_atom_site_adp_type
_atom_site_occupancy
_atom_site_site_symmetry_order
_atom_site_calc_flag
_atom_site_refinement_flags_posn
_atom_site_refinement_flags_adp
_atom_site_refinement_flags_occupancy
_atom_site_disorder_assembly
_atom_site_disorder_group
N1 N 0.9320(2) 0.3105(2) 0.01216(12) 0.0409(5) Uani 1 1 d . . . . .
H1A H 0.974829 0.303811 -0.037920 0.049 Uiso 1 1 calc R U . . .
O1 O 0.9983(3) -0.0238(2) 0.24479(12) 0.0674(6) Uani 1 1 d . . . . .
O2 O 0.5446(3) 0.6970(2) 0.15622(13) 0.0781(7) Uani 1 1 d . . . . .
O3 O 0.5334(2) 0.4480(2) 0.22416(11) 0.0606(5) Uani 1 1 d . . . . .
O4 O 0.4217(3) 0.9134(2) -0.12558(12) 0.0664(6) Uani 1 1 d . . . . .
O5 O 0.6278(2) 0.8325(2) -0.22922(10) 0.0581(5) Uani 1 1 d . . . . .
O6 O 1.0846(3) 0.2444(3) -0.15050(12) 0.0643(6) Uani 1 1 d D . . . .
H6B H 1.063(4) 0.173(4) -0.175(2) 0.096 Uiso 1 1 d D U . . .
H6A H 1.199(3) 0.183(4) -0.140(2) 0.096 Uiso 1 1 d D U . . .
C1 C 0.9242(3) 0.3979(4) 0.29483(16) 0.0546(7) Uani 1 1 d . . . . .
H1B H 0.944557 0.450274 0.242373 0.066 Uiso 1 1 calc R U . . .
C2 C 0.9060(4) 0.4815(5) 0.3636(2) 0.0754(9) Uani 1 1 d . . . . .
H2A H 0.914854 0.588801 0.357140 0.091 Uiso 1 1 calc R U . . .
C3 C 0.8748(6) 0.4050(6) 0.4409(2) 0.0925(11) Uani 1 1 d . . . . .
H3A H 0.861418 0.461087 0.486951 0.111 Uiso 1 1 calc R U . . .
C4 C 0.8633(6) 0.2444(6) 0.4505(2) 0.0915(11) Uani 1 1 d . . . . .
H4A H 0.843086 0.192949 0.503215 0.110 Uiso 1 1 calc R U . . .
C5 C 0.8816(4) 0.1594(4) 0.38261(17) 0.0682(8) Uani 1 1 d . . . . .
H5A H 0.873438 0.051737 0.389464 0.082 Uiso 1 1 calc R U . . .
C6 C 0.9125(3) 0.2376(3) 0.30364(15) 0.0491(6) Uani 1 1 d . . . . .
C7 C 0.9388(3) 0.1407(3) 0.23197(15) 0.0479(6) Uani 1 1 d . . . . .
C8 C 0.8995(3) 0.2397(3) 0.14769(14) 0.0417(6) Uani 1 1 d . . . . .
C9 C 0.7586(3) 0.4158(3) 0.12055(14) 0.0406(6) Uani 1 1 d . . . . .
C10 C 0.7805(3) 0.4550(3) 0.03587(14) 0.0410(6) Uani 1 1 d . . . . .
C11 C 1.0052(3) 0.1804(3) 0.07768(14) 0.0410(6) Uani 1 1 d . . . . .
C12 C 1.1756(3) 0.0141(3) 0.06798(16) 0.0512(7) Uani 1 1 d . . . . .
H12A H 1.144301 -0.071984 0.051090 0.077 Uiso 1 1 calc R U . . .
H12B H 1.238202 -0.034413 0.120070 0.077 Uiso 1 1 calc R U . . .
H12C H 1.254158 0.041424 0.026522 0.077 Uiso 1 1 calc R U . . .
C13 C 0.6044(3) 0.5355(3) 0.16790(15) 0.0509(6) Uani 1 1 d . . . . .
C14 C 0.3686(5) 0.5570(6) 0.2691(2) 0.1037(14) Uani 1 1 d D . . . .
H14A H 0.255085 0.625686 0.244013 0.124 Uiso 1 1 calc R U . . .
C15 C 0.3957(8) 0.5492(9) 0.3490(3) 0.176(3) Uani 1 1 d D . . . .
H15A H 0.443304 0.427077 0.375735 0.265 Uiso 1 1 calc R U . . .
H15B H 0.281322 0.619584 0.375058 0.265 Uiso 1 1 calc R U . . .
H15C H 0.481948 0.595291 0.353873 0.265 Uiso 1 1 calc R U . . .
C16 C 0.6672(3) 0.6103(3) -0.02121(15) 0.0444(6) Uani 1 1 d . . . . .
H16A H 0.561072 0.694374 0.000989 0.053 Uiso 1 1 calc R U . . .
C17 C 0.6981(3) 0.6455(3) -0.10144(15) 0.0470(6) Uani 1 1 d . . . . .
H17A H 0.802981 0.566324 -0.126590 0.056 Uiso 1 1 calc R U . . .
C18 C 0.5672(3) 0.8094(3) -0.15110(15) 0.0472(6) Uani 1 1 d . . . . .
C19 C 0.5021(4) 0.9859(4) -0.28452(18) 0.0756(9) Uani 1 1 d . . . . .
H19A H 0.385900 0.980633 -0.285614 0.091 Uiso 1 1 calc R U . . .
H19B H 0.479172 1.095790 -0.264784 0.091 Uiso 1 1 calc R U . . .
C20 C 0.5835(6) 0.9832(6) -0.3676(2) 0.1174(17) Uani 1 1 d . . . . .
H20A H 0.693595 0.997495 -0.366829 0.176 Uiso 1 1 calc R U . . .
H20B H 0.498017 1.079302 -0.405377 0.176 Uiso 1 1 calc R U . . .
H20C H 0.612602 0.871033 -0.385337 0.176 Uiso 1 1 calc R U . . .

loop_
_atom_site_aniso_label
_atom_site_aniso_U_11
_atom_site_aniso_U_22
_atom_site_aniso_U_33
_atom_site_aniso_U_23
_atom_site_aniso_U_13
_atom_site_aniso_U_12
N1 0.0374(10) 0.0392(11) 0.0410(11) -0.0113(8) 0.0060(8) -0.0120(9)
O1 0.0837(14) 0.0406(11) 0.0591(12) -0.0026(8) 0.0006(9) -0.0131(10)
O2 0.0859(15) 0.0423(11) 0.0748(14) -0.0155(9) 0.0158(11) -0.0017(10)
O3 0.0502(10) 0.0590(11) 0.0589(11) -0.0182(9) 0.0195(8) -0.0126(9)
O4 0.0547(12) 0.0520(11) 0.0631(12) -0.0022(9) 0.0049(9) -0.0012(9)
O5 0.0588(11) 0.0502(10) 0.0478(10) 0.0017(8) 0.0038(8) -0.0128(9)
O6 0.0551(11) 0.0557(12) 0.0628(12) -0.0136(9) 0.0113(9) -0.0082(9)
C1 0.0509(15) 0.0636(17) 0.0493(15) -0.0157(13) 0.0019(11) -0.0232(13)
C2 0.080(2) 0.088(2) 0.072(2) -0.0325(18) 0.0032(16) -0.0433(19)
C3 0.116(3) 0.121(3) 0.053(2) -0.034(2) 0.0055(18) -0.058(3)
C4 0.119(3) 0.114(3) 0.0432(18) -0.0123(19) 0.0077(17) -0.055(3)
C5 0.081(2) 0.0720(19) 0.0469(16) -0.0042(14) 0.0013(13) -0.0323(17)
C6 0.0447(14) 0.0530(15) 0.0427(14) -0.0064(11) -0.0014(10) -0.0155(12)
C7 0.0409(13) 0.0424(14) 0.0480(14) -0.0053(11) 0.0029(10) -0.0089(11)
C8 0.0416(12) 0.0369(12) 0.0420(13) -0.0096(10) 0.0015(9) -0.0125(10)
C9 0.0373(12) 0.0350(12) 0.0431(13) -0.0118(10) 0.0033(9) -0.0090(10)
C10 0.0336(12) 0.0355(12) 0.0460(13) -0.0087(10) 0.0018(9) -0.0079(10)
C11 0.0369(12) 0.0372(12) 0.0440(13) -0.0091(10) 0.0004(9) -0.0113(10)
C12 0.0454(14) 0.0406(13) 0.0571(15) -0.0138(11) 0.0033(11) -0.0082(11)
C13 0.0473(14) 0.0466(15) 0.0440(14) -0.0109(11) -0.0001(11) -0.0065(12)
C14 0.068(2) 0.117(3) 0.072(2) -0.030(2) 0.0329(17) 0.007(2)
C15 0.145(5) 0.211(6) 0.093(4) -0.063(4) 0.045(3) -0.004(4)
C16 0.0400(13) 0.0397(13) 0.0481(14) -0.0087(10) 0.0014(10) -0.0125(11)
C17 0.0413(13) 0.0419(13) 0.0488(14) -0.0079(11) 0.0020(10) -0.0106(11)
C18 0.0456(14) 0.0409(13) 0.0493(14) -0.0056(11) 0.0005(11) -0.0147(11)
C19 0.081(2) 0.0606(18) 0.0601(18) 0.0098(14) -0.0059(15) -0.0150(16)
C20 0.123(3) 0.109(3) 0.061(2) 0.017(2) 0.004(2) -0.011(3)

loop_
_atom_type_symbol
_atom_type_description
_atom_type_scat_dispersion_real
_atom_type_scat_dispersion_imag
_atom_type_scat_source
C C 0.0033 0.0016 'International Tables Vol C Tables 4.2.6.8 and 6.1.1.4'
H H 0.0000 0.0000 'International Tables Vol C Tables 4.2.6.8 and 6.1.1.4'
N N 0.0061 0.0033 'International Tables Vol C Tables 4.2.6.8 and 6.1.1.4'
O O 0.0106 0.0060 'International Tables Vol C Tables 4.2.6.8 and 6.1.1.4'

loop_
_geom_angle_atom_site_label_1
_geom_angle_atom_site_label_2
_geom_angle_atom_site_label_3
_geom_angle
_geom_angle_site_symmetry_1
_geom_angle_site_symmetry_3
_geom_angle_publ_flag
C11 N1 C10 111.30(18) . . ?
C11 N1 H1A 124.3 . . ?
C10 N1 H1A 124.3 . . ?
C13 O3 C14 116.8(2) . . ?
C18 O5 C19 116.1(2) . . ?
H6B O6 H6A 102(2) . . ?
C6 C1 C2 120.7(3) . . ?
C6 C1 H1B 119.6 . . ?
C2 C1 H1B 119.6 . . ?
C3 C2 C1 119.7(3) . . ?
C3 C2 H2A 120.1 . . ?
C1 C2 H2A 120.1 . . ?
C2 C3 C4 120.1(3) . . ?
C2 C3 H3A 120.0 . . ?
C4 C3 H3A 120.0 . . ?
C3 C4 C5 120.8(3) . . ?
C3 C4 H4A 119.6 . . ?
C5 C4 H4A 119.6 . . ?
C4 C5 C6 119.2(3) . . ?
C4 C5 H5A 120.4 . . ?
C6 C5 H5A 120.4 . . ?
C1 C6 C5 119.5(3) . . ?
C1 C6 C7 122.2(2) . . ?
C5 C6 C7 118.3(3) . . ?
O1 C7 C8 121.0(2) . . ?
O1 C7 C6 119.0(2) . . ?
C8 C7 C6 119.9(2) . . ?
C11 C8 C9 106.5(2) . . ?
C11 C8 C7 124.5(2) . . ?
C9 C8 C7 128.8(2) . . ?
C10 C9 C8 107.74(19) . . ?
C10 C9 C13 122.7(2) . . ?
C8 C9 C13 129.4(2) . . ?
N1 C10 C9 106.75(19) . . ?
N1 C10 C16 124.0(2) . . ?
C9 C10 C16 129.2(2) . . ?
N1 C11 C8 107.64(19) . . ?
N1 C11 C12 121.1(2) . . ?
C8 C11 C12 131.2(2) . . ?
C11 C12 H12A 109.5 . . ?
C11 C12 H12B 109.5 . . ?
H12A C12 H12B 109.5 . . ?
C11 C12 H12C 109.5 . . ?
H12A C12 H12C 109.5 . . ?
H12B C12 H12C 109.5 . . ?
O2 C13 O3 123.2(2) . . ?
O2 C13 C9 123.9(2) . . ?
O3 C13 C9 112.9(2) . . ?
C15 C14 O3 113.9(4) . . ?
C15 C14 H14A 123.0 . . ?
O3 C14 H14A 123.0 . . ?
C14 C15 H15A 109.5 . . ?
C14 C15 H15B 109.5 . . ?
H15A C15 H15B 109.5 . . ?
C14 C15 H15C 109.5 . . ?
H15A C15 H15C 109.5 . . ?
H15B C15 H15C 109.5 . . ?
C17 C16 C10 126.9(2) . . ?
C17 C16 H16A 116.5 . . ?
C10 C16 H16A 116.5 . . ?
C16 C17 C18 120.1(2) . . ?
C16 C17 H17A 119.9 . . ?
C18 C17 H17A 119.9 . . ?
O4 C18 O5 123.0(2) . . ?
O4 C18 C17 124.8(2) . . ?
O5 C18 C17 112.2(2) . . ?
C20 C19 O5 108.8(3) . . ?
C20 C19 H19A 109.9 . . ?
O5 C19 H19A 109.9 . . ?
C20 C19 H19B 109.9 . . ?
O5 C19 H19B 109.9 . . ?
H19A C19 H19B 108.3 . . ?
C19 C20 H20A 109.5 . . ?
C19 C20 H20B 109.5 . . ?
H20A C20 H20B 109.5 . . ?
C19 C20 H20C 109.5 . . ?
H20A C20 H20C 109.5 . . ?
H20B C20 H20C 109.5 . . ?

loop_
_geom_bond_atom_site_label_1
_geom_bond_atom_site_label_2
_geom_bond_distance
_geom_bond_site_symmetry_2
_geom_bond_publ_flag
N1 C11 1.352(3) . ?
N1 C10 1.374(3) . ?
N1 H1A 0.8600 . ?
O1 C7 1.234(3) . ?
O2 C13 1.211(3) . ?
O3 C13 1.333(3) . ?
O3 C14 1.461(3) . ?
O4 C18 1.205(3) . ?
O5 C18 1.339(3) . ?
O5 C19 1.453(3) . ?
O6 H6B 0.868(17) . ?
O6 H6A 0.853(17) . ?
C1 C6 1.384(4) . ?
C1 C2 1.390(4) . ?
C1 H1B 0.9300 . ?
C2 C3 1.372(5) . ?
C2 H2A 0.9300 . ?
C3 C4 1.384(6) . ?
C3 H3A 0.9300 . ?
C4 C5 1.385(5) . ?
C4 H4A 0.9300 . ?
C5 C6 1.398(4) . ?
C5 H5A 0.9300 . ?
C6 C7 1.489(4) . ?
C7 C8 1.461(3) . ?
C8 C11 1.390(3) . ?
C8 C9 1.435(3) . ?
C9 C10 1.379(3) . ?
C9 C13 1.467(3) . ?
C10 C16 1.444(3) . ?
C11 C12 1.488(3) . ?
C12 H12A 0.9600 . ?
C12 H12B 0.9600 . ?
C12 H12C 0.9600 . ?
C14 C15 1.328(6) . ?
C14 H14A 0.9300 . ?
C15 H15A 0.9600 . ?
C15 H15B 0.9600 . ?
C15 H15C 0.9600 . ?
C16 C17 1.319(3) . ?
C16 H16A 0.9300 . ?
C17 C18 1.468(3) . ?
C17 H17A 0.9300 . ?
C19 C20 1.453(4) . ?
C19 H19A 0.9700 . ?
C19 H19B 0.9700 . ?
C20 H20A 0.9600 . ?
C20 H20B 0.9600 . ?
C20 H20C 0.9600 . ?

loop_
_geom_torsion_atom_site_label_1
_geom_torsion_atom_site_label_2
_geom_torsion_atom_site_label_3
_geom_torsion_atom_site_label_4
_geom_torsion
_geom_torsion_site_symmetry_1
_geom_torsion_site_symmetry_2
_geom_torsion_site_symmetry_3
_geom_torsion_site_symmetry_4
_geom_torsion_publ_flag
C6 C1 C2 C3 -0.4(5) . . . . ?
C1 C2 C3 C4 0.6(6) . . . . ?
C2 C3 C4 C5 -0.5(6) . . . . ?
C3 C4 C5 C6 0.2(6) . . . . ?
C2 C1 C6 C5 0.1(4) . . . . ?
C2 C1 C6 C7 -177.5(2) . . . . ?
C4 C5 C6 C1 0.0(4) . . . . ?
C4 C5 C6 C7 177.7(3) . . . . ?
C1 C6 C7 O1 151.6(3) . . . . ?
C5 C6 C7 O1 -26.0(4) . . . . ?
C1 C6 C7 C8 -26.5(3) . . . . ?
C5 C6 C7 C8 155.8(2) . . . . ?
O1 C7 C8 C11 -38.0(4) . . . . ?
C6 C7 C8 C11 140.1(2) . . . . ?
O1 C7 C8 C9 146.5(3) . . . . ?
C6 C7 C8 C9 -35.4(4) . . . . ?
C11 C8 C9 C10 1.4(3) . . . . ?
C7 C8 C9 C10 177.5(2) . . . . ?
C11 C8 C9 C13 176.3(2) . . . . ?
C7 C8 C9 C13 -7.6(4) . . . . ?
C11 N1 C10 C9 1.1(3) . . . . ?
C11 N1 C10 C16 -176.3(2) . . . . ?
C8 C9 C10 N1 -1.5(3) . . . . ?
C13 C9 C10 N1 -176.8(2) . . . . ?
C8 C9 C10 C16 175.7(2) . . . . ?
C13 C9 C10 C16 0.4(4) . . . . ?
C10 N1 C11 C8 -0.2(3) . . . . ?
C10 N1 C11 C12 -177.1(2) . . . . ?
C9 C8 C11 N1 -0.8(3) . . . . ?
C7 C8 C11 N1 -177.1(2) . . . . ?
C9 C8 C11 C12 175.8(3) . . . . ?
C7 C8 C11 C12 -0.5(4) . . . . ?
C14 O3 C13 O2 4.0(4) . . . . ?
C14 O3 C13 C9 -174.6(3) . . . . ?
C10 C9 C13 O2 -40.5(4) . . . . ?
C8 C9 C13 O2 145.3(3) . . . . ?
C10 C9 C13 O3 138.0(2) . . . . ?
C8 C9 C13 O3 -36.2(4) . . . . ?
C13 O3 C14 C15 -110.7(5) . . . . ?
N1 C10 C16 C17 -6.4(4) . . . . ?
C9 C10 C16 C17 176.9(3) . . . . ?
C10 C16 C17 C18 179.3(2) . . . . ?
C19 O5 C18 O4 -4.0(4) . . . . ?
C19 O5 C18 C17 176.3(2) . . . . ?
C16 C17 C18 O4 -5.5(4) . . . . ?
C16 C17 C18 O5 174.2(2) . . . . ?
C18 O5 C19 C20 -175.8(3) . . . . ?
